data_7246600
loop_
_publ_author_name
'Jana, Narayan Ch.'
'Jagodi\<c, Marko'
'Brand\~ao, Paula'
'Patra, Moumita'
'Herchel, Radovan'
'Jagli\<ci\'c, Zvonko'
'Panja, Anangamohan'

_publ_section_title
;
 Magneto-structural studies on a number of doubly end-on cyanate and azide
 bridged dinuclear nickel(ii) complexes with {N3O} donor Schiff base
 ligands
;
_journal_issue 17
_journal_name_full 'RSC Advances'
_journal_page_first 11311
_journal_page_last 11323
_journal_paper_doi 10.1039/D3RA00737E
_journal_volume 13
_journal_year 2023
_chemical_formula_sum 'C34 H56 N12 Ni2 O4'
_chemical_formula_weight 814.32
_space_group_crystal_system monoclinic
_space_group_IT_number 14
_space_group_name_Hall '-P 2yn'
_space_group_name_H-M_alt 'P 1 21/n 1'
_atom_sites_solution_hydrogens mixed
_audit_creation_method SHELXL-2018/3
_audit_update_record
;
2023-01-26 deposited with the CCDC.	2023-03-24 downloaded from the CCDC.
;
_cell_angle_alpha 90
_cell_angle_beta 91.850(2)
_cell_angle_gamma 90
_cell_formula_units_Z 4
_cell_length_a 14.9397(9)
_cell_length_b 16.9091(9)
_cell_length_c 15.1735(9)
_cell_measurement_reflns_used 474
_cell_measurement_temperature 150(2)
_cell_measurement_theta_max 25.00
_cell_measurement_theta_min 2.90
_cell_volume 3831.1(4)
_computing_cell_refinement 'Bruker Smart'
_computing_data_collection 'Bruker Smart'
_computing_data_reduction 'Bruker Saint'
_computing_molecular_graphics 'Mercury (Macrae et al 2008)'
_computing_publication_material 'SHELXL-2016/4 (Sheldrick, 2016)'
_computing_structure_refinement 'SHELXL-2018/3 (Sheldrick, 2018)'
_computing_structure_solution 'SHELXT 2014/5 (Sheldrick, 2014)'
_diffrn_ambient_temperature 150(2)
_diffrn_measured_fraction_theta_full 0.999
_diffrn_measured_fraction_theta_max 0.997
_diffrn_measurement_device_type CCD
_diffrn_measurement_method 'omega and phi scans'
_diffrn_radiation_type MoK\a
_diffrn_radiation_wavelength 0.71073
_diffrn_reflns_av_R_equivalents 0.0603
_diffrn_reflns_av_unetI/netI 0.0564
_diffrn_reflns_Laue_measured_fraction_full 0.999
_diffrn_reflns_Laue_measured_fraction_max 0.997
_diffrn_reflns_limit_h_max 18
_diffrn_reflns_limit_h_min -19
_diffrn_reflns_limit_k_max 21
_diffrn_reflns_limit_k_min -21
_diffrn_reflns_limit_l_max 18
_diffrn_reflns_limit_l_min -19
_diffrn_reflns_number 37738
_diffrn_reflns_point_group_measured_fraction_full 0.999
_diffrn_reflns_point_group_measured_fraction_max 0.997
_diffrn_reflns_theta_full 25.242
_diffrn_reflns_theta_max 27.132
_diffrn_reflns_theta_min 1.804
_diffrn_source 'fine-focus sealed tube'
_exptl_absorpt_coefficient_mu 1.037
_exptl_absorpt_correction_T_max 0.7455
_exptl_absorpt_correction_T_min 0.6253
_exptl_absorpt_correction_type multi-scan
_exptl_absorpt_process_details sadabs
_exptl_crystal_colour green
_exptl_crystal_density_diffrn 1.412
_exptl_crystal_description plate
_exptl_crystal_F_000 1728
_exptl_crystal_size_max 0.180
_exptl_crystal_size_mid 0.120
_exptl_crystal_size_min 0.030
_refine_diff_density_max 0.967
_refine_diff_density_min -0.562
_refine_diff_density_rms 0.080
_refine_ls_extinction_method none
_refine_ls_goodness_of_fit_ref 1.006
_refine_ls_hydrogen_treatment mixed
_refine_ls_matrix_type full
_refine_ls_number_parameters 485
_refine_ls_number_reflns 8448
_refine_ls_number_restraints 0
_refine_ls_restrained_S_all 1.006
_refine_ls_R_factor_all 0.0708
_refine_ls_R_factor_gt 0.0423
_refine_ls_shift/su_max 0.038
_refine_ls_shift/su_mean 0.003
_refine_ls_structure_factor_coef Fsqd
_refine_ls_weighting_details 'w=1/[\s^2^(Fo^2^)+(0.0611P)^2^] where P=(Fo^2^+2Fc^2^)/3'
_refine_ls_weighting_scheme calc
_refine_ls_wR_factor_gt 0.0992
_refine_ls_wR_factor_ref 0.1121
_reflns_Friedel_coverage 0.000
_reflns_number_gt 6049
_reflns_number_total 8448
_reflns_threshold_expression 'I > 2\s(I)'
_cod_data_source_file d3ra00737e6.cif
_cod_data_source_block complex-1
_cod_original_sg_symbol_H-M 'P 21/n'
_cod_database_code 7246600
_shelx_shelxl_version_number 2018/3
_shelx_space_group_comment
;
The symmetry employed for this shelxl refinement is uniquely defined
by the following loop, which should always be used as a source of
symmetry information in preference to the above space-group names.
They are only intended as comments.
;
_shelx_estimated_absorpt_t_min 0.835
_shelx_estimated_absorpt_t_max 0.970

loop_
_space_group_symop_operation_xyz
'x, y, z'
'-x+1/2, y+1/2, -z+1/2'
'-x, -y, -z'
'x-1/2, -y-1/2, z-1/2'

loop_
_atom_site_label
_atom_site_type_symbol
_atom_site_fract_x
_atom_site_fract_y
_atom_site_fract_z
_atom_site_U_iso_or_equiv
_atom_site_adp_type
_atom_site_occupancy
_atom_site_site_symmetry_order
_atom_site_calc_flag
_atom_site_refinement_flags_posn
_atom_site_refinement_flags_adp
_atom_site_refinement_flags_occupancy
_atom_site_disorder_assembly
_atom_site_disorder_group
Ni1 Ni 0.40633(2) 0.25632(2) 0.49806(2) 0.01690(10) Uani 1 1 d . . . . .
Ni2 Ni 0.32952(2) 0.26971(2) 0.70291(2) 0.01711(10) Uani 1 1 d . . . . .
O1 O 0.52546(11) 0.27674(10) 0.55789(12) 0.0200(4) Uani 1 1 d . . . . .
O2 O 0.67189(12) 0.32256(11) 0.66353(12) 0.0261(4) Uani 1 1 d . . . . .
O3 O 0.21042(12) 0.24916(10) 0.64260(12) 0.0215(4) Uani 1 1 d . . . . .
O4 O 0.06299(12) 0.20309(11) 0.53774(12) 0.0291(5) Uani 1 1 d . . . . .
N1 N 0.45347(14) 0.15541(12) 0.44080(13) 0.0194(5) Uani 1 1 d . . . . .
N2 N 0.27124(15) 0.24095(13) 0.45694(15) 0.0207(5) Uani 1 1 d . . . . .
N3 N 0.43086(15) 0.33749(13) 0.38833(14) 0.0238(5) Uani 1 1 d . . . . .
N4 N 0.28041(14) 0.36762(12) 0.76405(14) 0.0204(5) Uani 1 1 d . . . . .
N5 N 0.46472(15) 0.28599(13) 0.74315(15) 0.0199(5) Uani 1 1 d . . . . .
N6 N 0.30745(15) 0.18510(13) 0.81040(14) 0.0234(5) Uani 1 1 d . . . . .
N7 N 0.36187(14) 0.34392(12) 0.58817(13) 0.0189(5) Uani 1 1 d . . . . .
N8 N 0.34126(15) 0.41172(13) 0.58092(14) 0.0222(5) Uani 1 1 d . . . . .
N9 N 0.3215(2) 0.47790(15) 0.57473(17) 0.0441(7) Uani 1 1 d . . . . .
N10 N 0.37496(13) 0.18366(12) 0.61308(13) 0.0179(5) Uani 1 1 d . . . . .
N11 N 0.38571(15) 0.11407(13) 0.61790(14) 0.0225(5) Uani 1 1 d . . . . .
N12 N 0.3964(2) 0.04635(15) 0.62205(17) 0.0484(8) Uani 1 1 d . . . . .
C1 C 0.59727(17) 0.23307(14) 0.55812(16) 0.0181(5) Uani 1 1 d . . . . .
C2 C 0.67396(18) 0.25664(14) 0.60968(17) 0.0198(6) Uani 1 1 d . . . . .
C3 C 0.75083(17) 0.21157(15) 0.61352(17) 0.0213(6) Uani 1 1 d . . . . .
H3 H 0.800861 0.229669 0.648120 0.026 Uiso 1 1 calc R U . . .
C4 C 0.75743(17) 0.13976(16) 0.56788(17) 0.0231(6) Uani 1 1 d . . . . .
C5 C 0.68402(17) 0.11584(15) 0.51802(17) 0.0221(6) Uani 1 1 d . . . . .
H5 H 0.686947 0.067314 0.486694 0.026 Uiso 1 1 calc R U . . .
C6 C 0.60416(17) 0.16076(15) 0.51154(16) 0.0199(6) Uani 1 1 d . . . . .
C7 C 0.6499(2) 0.39610(16) 0.6211(2) 0.0335(7) Uani 1 1 d . . . . .
H7A H 0.679382 0.398924 0.564388 0.050 Uiso 1 1 calc R U . . .
H7B H 0.670320 0.440066 0.658662 0.050 Uiso 1 1 calc R U . . .
H7C H 0.584850 0.399577 0.611073 0.050 Uiso 1 1 calc R U . . .
C8 C 0.84350(18) 0.09213(17) 0.5742(2) 0.0312(7) Uani 1 1 d . . . . .
H8A H 0.837148 0.044545 0.537704 0.047 Uiso 1 1 calc R U . . .
H8B H 0.855809 0.076808 0.635733 0.047 Uiso 1 1 calc R U . . .
H8C H 0.893130 0.124279 0.553395 0.047 Uiso 1 1 calc R U . . .
C9 C 0.53167(17) 0.12634(15) 0.45850(16) 0.0204(6) Uani 1 1 d . . . . .
H9 H 0.543347 0.075951 0.433671 0.024 Uiso 1 1 calc R U . . .
C10 C 0.39534(18) 0.10471(16) 0.38402(18) 0.0253(6) Uani 1 1 d . . . . .
H10A H 0.420751 0.050648 0.383427 0.030 Uiso 1 1 calc R U . . .
H10B H 0.395498 0.125304 0.322946 0.030 Uiso 1 1 calc R U . . .
C11 C 0.29877(17) 0.10017(16) 0.41347(18) 0.0256(6) Uani 1 1 d . . . . .
H11A H 0.268538 0.055823 0.382018 0.031 Uiso 1 1 calc R U . . .
H11B H 0.299390 0.087811 0.477261 0.031 Uiso 1 1 calc R U . . .
C12 C 0.24431(18) 0.17429(16) 0.39776(18) 0.0266(6) Uani 1 1 d . . . . .
H12A H 0.250497 0.191172 0.335780 0.032 Uiso 1 1 calc R U . . .
H12B H 0.180369 0.162036 0.406256 0.032 Uiso 1 1 calc R U . . .
C13 C 0.22333(18) 0.31377(17) 0.42939(18) 0.0281(7) Uani 1 1 d . . . . .
H13A H 0.224319 0.351472 0.479328 0.034 Uiso 1 1 calc R U . . .
H13B H 0.159983 0.300537 0.414983 0.034 Uiso 1 1 calc R U . . .
C14 C 0.2636(2) 0.35352(18) 0.35005(18) 0.0324(7) Uani 1 1 d . . . . .
H14A H 0.269542 0.313587 0.302895 0.039 Uiso 1 1 calc R U . . .
H14B H 0.221394 0.394556 0.327670 0.039 Uiso 1 1 calc R U . . .
C15 C 0.3542(2) 0.39165(16) 0.36781(18) 0.0309(7) Uani 1 1 d . . . . .
H15A H 0.369040 0.423454 0.315486 0.037 Uiso 1 1 calc R U . . .
H15B H 0.348732 0.428724 0.417848 0.037 Uiso 1 1 calc R U . . .
C16 C 0.4520(2) 0.29279(18) 0.30796(18) 0.0344(7) Uani 1 1 d . . . . .
H16A H 0.463096 0.329846 0.259866 0.052 Uiso 1 1 calc R U . . .
H16B H 0.401393 0.258469 0.291218 0.052 Uiso 1 1 calc R U . . .
H16C H 0.505501 0.260414 0.319485 0.052 Uiso 1 1 calc R U . . .
C17 C 0.5086(2) 0.38813(18) 0.4117(2) 0.0365(7) Uani 1 1 d . . . . .
H17A H 0.561978 0.355101 0.420609 0.055 Uiso 1 1 calc R U . . .
H17B H 0.496980 0.417122 0.466035 0.055 Uiso 1 1 calc R U . . .
H17C H 0.518278 0.425775 0.363798 0.055 Uiso 1 1 calc R U . . .
C18 C 0.13754(17) 0.29073(15) 0.64617(16) 0.0197(6) Uani 1 1 d . . . . .
C19 C 0.05994(18) 0.26735(15) 0.59491(17) 0.0221(6) Uani 1 1 d . . . . .
C20 C -0.01813(18) 0.31074(16) 0.59401(18) 0.0247(6) Uani 1 1 d . . . . .
H20 H -0.068253 0.292757 0.559474 0.030 Uiso 1 1 calc R U . . .
C21 C -0.02552(18) 0.38069(17) 0.64269(18) 0.0271(6) Uani 1 1 d . . . . .
C22 C 0.04716(18) 0.40331(16) 0.69421(18) 0.0249(6) Uani 1 1 d . . . . .
H22 H 0.042811 0.449648 0.729206 0.030 Uiso 1 1 calc R U . . .
C23 C 0.12844(17) 0.36016(15) 0.69717(17) 0.0206(6) Uani 1 1 d . . . . .
C24 C 0.08854(19) 0.12878(16) 0.5766(2) 0.0324(7) Uani 1 1 d . . . . .
H24A H 0.153470 0.128000 0.588010 0.049 Uiso 1 1 calc R U . . .
H24B H 0.071734 0.085753 0.536040 0.049 Uiso 1 1 calc R U . . .
H24C H 0.057877 0.121804 0.632159 0.049 Uiso 1 1 calc R U . . .
C25 C -0.11167(19) 0.42839(19) 0.6385(2) 0.0394(8) Uani 1 1 d . . . . .
H25A H -0.105631 0.474218 0.677787 0.059 Uiso 1 1 calc R U . . .
H25B H -0.161412 0.395206 0.657100 0.059 Uiso 1 1 calc R U . . .
H25C H -0.123558 0.446546 0.577912 0.059 Uiso 1 1 calc R U . . .
C26 C 0.20033(17) 0.39445(15) 0.75037(16) 0.0218(6) Uani 1 1 d . . . . .
H26 H 0.186967 0.442853 0.778877 0.026 Uiso 1 1 calc R U . . .
C27 C 0.33876(18) 0.41704(16) 0.82148(18) 0.0265(6) Uani 1 1 d . . . . .
H27A H 0.341950 0.393500 0.881237 0.032 Uiso 1 1 calc R U . . .
H27B H 0.311661 0.470226 0.826353 0.032 Uiso 1 1 calc R U . . .
C28 C 0.43397(18) 0.42573(15) 0.78806(19) 0.0263(6) Uani 1 1 d . . . . .
H28A H 0.430270 0.438408 0.724351 0.032 Uiso 1 1 calc R U . . .
H28B H 0.463387 0.470873 0.818788 0.032 Uiso 1 1 calc R U . . .
C29 C 0.49178(18) 0.35302(16) 0.80144(18) 0.0262(6) Uani 1 1 d . . . . .
H29A H 0.554751 0.367069 0.790355 0.031 Uiso 1 1 calc R U . . .
H29B H 0.488809 0.335817 0.863640 0.031 Uiso 1 1 calc R U . . .
C30 C 0.51426(18) 0.21382(15) 0.76990(17) 0.0229(6) Uani 1 1 d . . . . .
H30A H 0.577209 0.228103 0.784788 0.027 Uiso 1 1 calc R U . . .
H30B H 0.514419 0.176698 0.719450 0.027 Uiso 1 1 calc R U . . .
C31 C 0.47451(19) 0.17227(17) 0.84867(18) 0.0294(7) Uani 1 1 d . . . . .
H31A H 0.517958 0.132241 0.871016 0.035 Uiso 1 1 calc R U . . .
H31B H 0.466966 0.211691 0.896096 0.035 Uiso 1 1 calc R U . . .
C32 C 0.38487(18) 0.13155(16) 0.83048(18) 0.0265(6) Uani 1 1 d . . . . .
H32A H 0.391323 0.095042 0.780076 0.032 Uiso 1 1 calc R U . . .
H32B H 0.370716 0.099124 0.882535 0.032 Uiso 1 1 calc R U . . .
C33 C 0.23102(19) 0.13369(17) 0.7844(2) 0.0325(7) Uani 1 1 d . . . . .
H33A H 0.242821 0.108066 0.728065 0.049 Uiso 1 1 calc R U . . .
H33B H 0.176483 0.165694 0.778281 0.049 Uiso 1 1 calc R U . . .
H33C H 0.223079 0.093238 0.829777 0.049 Uiso 1 1 calc R U . . .
C34 C 0.2836(2) 0.22595(18) 0.89219(19) 0.0359(8) Uani 1 1 d . . . . .
H34A H 0.232892 0.261442 0.879915 0.054 Uiso 1 1 calc R U . . .
H34B H 0.335057 0.256750 0.914601 0.054 Uiso 1 1 calc R U . . .
H34C H 0.267100 0.186802 0.936428 0.054 Uiso 1 1 calc R U . . .
H2A H 0.2575(18) 0.2317(14) 0.5080(18) 0.016(7) Uiso 1 1 d . . . . .
H5A H 0.4802(17) 0.2950(14) 0.6954(17) 0.011(7) Uiso 1 1 d . . . . .

loop_
_atom_site_aniso_label
_atom_site_aniso_U_11
_atom_site_aniso_U_22
_atom_site_aniso_U_33
_atom_site_aniso_U_23
_atom_site_aniso_U_13
_atom_site_aniso_U_12
Ni1 0.01510(18) 0.02150(18) 0.01427(17) -0.00066(12) 0.00298(14) 0.00252(13)
Ni2 0.01571(18) 0.02133(19) 0.01447(17) -0.00184(12) 0.00320(14) 0.00201(13)
O1 0.0152(9) 0.0235(10) 0.0213(9) -0.0029(7) 0.0027(8) 0.0019(7)
O2 0.0262(11) 0.0273(10) 0.0247(10) -0.0036(8) 0.0000(9) -0.0002(8)
O3 0.0154(9) 0.0264(10) 0.0230(10) -0.0042(8) 0.0026(8) 0.0026(7)
O4 0.0259(11) 0.0353(12) 0.0264(11) -0.0072(9) 0.0019(9) 0.0008(9)
N1 0.0181(12) 0.0242(12) 0.0162(11) -0.0027(9) 0.0040(9) 0.0007(9)
N2 0.0191(12) 0.0296(13) 0.0135(11) -0.0018(9) 0.0011(10) 0.0039(9)
N3 0.0267(13) 0.0270(13) 0.0180(12) 0.0016(9) 0.0042(10) 0.0029(10)
N4 0.0201(12) 0.0240(12) 0.0175(11) -0.0022(9) 0.0031(10) 0.0008(9)
N5 0.0186(12) 0.0287(13) 0.0124(11) -0.0001(9) 0.0009(10) 0.0007(9)
N6 0.0250(13) 0.0275(13) 0.0181(11) 0.0012(9) 0.0074(10) 0.0026(10)
N7 0.0211(12) 0.0174(12) 0.0185(11) -0.0004(8) 0.0038(9) 0.0040(9)
N8 0.0274(13) 0.0258(13) 0.0136(11) -0.0018(9) 0.0058(10) -0.0014(10)
N9 0.078(2) 0.0238(14) 0.0307(15) 0.0006(11) 0.0108(14) 0.0108(14)
N10 0.0182(12) 0.0199(12) 0.0157(11) 0.0002(8) 0.0027(9) 0.0029(9)
N11 0.0283(13) 0.0256(14) 0.0141(11) -0.0014(9) 0.0074(10) 0.0015(10)
N12 0.096(3) 0.0227(15) 0.0274(14) 0.0016(11) 0.0185(15) 0.0058(14)
C1 0.0171(13) 0.0228(14) 0.0147(12) 0.0038(10) 0.0063(11) 0.0018(10)
C2 0.0203(14) 0.0204(13) 0.0188(13) 0.0022(10) 0.0035(11) -0.0028(10)
C3 0.0179(14) 0.0293(15) 0.0167(13) 0.0056(11) 0.0004(11) -0.0036(11)
C4 0.0177(14) 0.0307(15) 0.0211(14) 0.0063(11) 0.0053(12) 0.0048(11)
C5 0.0209(14) 0.0235(14) 0.0222(14) 0.0002(11) 0.0079(12) 0.0007(11)
C6 0.0163(13) 0.0250(14) 0.0186(13) 0.0023(10) 0.0041(11) 0.0019(10)
C7 0.0292(16) 0.0269(16) 0.0443(19) -0.0046(13) -0.0006(15) -0.0012(13)
C8 0.0229(15) 0.0368(17) 0.0338(17) 0.0015(13) -0.0009(13) 0.0085(13)
C9 0.0220(14) 0.0206(14) 0.0191(13) -0.0028(10) 0.0066(12) 0.0023(11)
C10 0.0233(15) 0.0288(15) 0.0238(15) -0.0085(11) 0.0016(12) 0.0015(12)
C11 0.0214(15) 0.0292(15) 0.0259(15) -0.0066(11) -0.0021(12) -0.0049(11)
C12 0.0192(15) 0.0366(16) 0.0238(15) -0.0074(12) -0.0008(12) 0.0017(12)
C13 0.0194(15) 0.0399(17) 0.0248(15) -0.0023(12) -0.0033(12) 0.0114(12)
C14 0.0345(18) 0.0425(18) 0.0201(15) 0.0030(12) -0.0022(13) 0.0181(14)
C15 0.0430(19) 0.0307(16) 0.0194(14) 0.0049(12) 0.0058(14) 0.0121(14)
C16 0.0427(19) 0.0413(18) 0.0198(15) 0.0034(13) 0.0124(14) 0.0095(14)
C17 0.0407(19) 0.0375(18) 0.0315(17) 0.0120(13) 0.0062(15) -0.0090(14)
C18 0.0148(13) 0.0279(14) 0.0165(13) 0.0032(10) 0.0041(11) 0.0011(11)
C19 0.0205(14) 0.0270(15) 0.0192(13) -0.0014(11) 0.0066(12) -0.0011(11)
C20 0.0169(14) 0.0351(16) 0.0223(14) 0.0036(11) 0.0024(12) -0.0019(11)
C21 0.0193(15) 0.0358(17) 0.0264(15) 0.0055(12) 0.0051(12) 0.0055(12)
C22 0.0218(15) 0.0268(15) 0.0266(15) 0.0000(11) 0.0089(12) 0.0024(11)
C23 0.0171(13) 0.0248(14) 0.0202(13) -0.0005(11) 0.0045(11) 0.0015(10)
C24 0.0285(16) 0.0318(17) 0.0370(17) -0.0079(13) 0.0048(14) -0.0007(13)
C25 0.0261(17) 0.047(2) 0.045(2) -0.0004(15) -0.0001(15) 0.0133(14)
C26 0.0257(15) 0.0222(14) 0.0179(13) -0.0024(10) 0.0075(12) 0.0020(11)
C27 0.0295(16) 0.0264(15) 0.0234(15) -0.0084(11) -0.0008(13) 0.0015(12)
C28 0.0251(16) 0.0258(15) 0.0280(16) -0.0065(11) -0.0004(13) -0.0035(12)
C29 0.0224(15) 0.0326(16) 0.0235(15) -0.0047(12) -0.0010(12) -0.0018(12)
C30 0.0200(14) 0.0295(15) 0.0191(14) -0.0004(11) 0.0002(12) 0.0045(11)
C31 0.0325(17) 0.0341(16) 0.0214(14) 0.0047(12) -0.0022(13) 0.0080(13)
C32 0.0322(16) 0.0273(15) 0.0203(14) 0.0052(11) 0.0061(13) 0.0057(12)
C33 0.0270(16) 0.0340(17) 0.0370(18) 0.0078(13) 0.0079(14) -0.0055(13)
C34 0.046(2) 0.0408(18) 0.0217(15) 0.0021(13) 0.0197(15) 0.0079(15)

loop_
_atom_type_symbol
_atom_type_description
_atom_type_scat_dispersion_real
_atom_type_scat_dispersion_imag
_atom_type_scat_source
C C 0.0033 0.0016 'International Tables Vol C Tables 4.2.6.8 and 6.1.1.4'
H H 0.0000 0.0000 'International Tables Vol C Tables 4.2.6.8 and 6.1.1.4'
N N 0.0061 0.0033 'International Tables Vol C Tables 4.2.6.8 and 6.1.1.4'
O O 0.0106 0.0060 'International Tables Vol C Tables 4.2.6.8 and 6.1.1.4'
Ni Ni 0.3393 1.1124 'International Tables Vol C Tables 4.2.6.8 and 6.1.1.4'

loop_
_geom_angle_atom_site_label_1
_geom_angle_atom_site_label_2
_geom_angle_atom_site_label_3
_geom_angle
_geom_angle_site_symmetry_1
_geom_angle_site_symmetry_3
_geom_angle_publ_flag
O1 Ni1 N1 91.33(8) . . ?
O1 Ni1 N2 169.64(8) . . ?
N1 Ni1 N2 96.35(8) . . ?
O1 Ni1 N7 83.13(7) . . ?
N1 Ni1 N7 165.17(8) . . ?
N2 Ni1 N7 87.73(8) . . ?
O1 Ni1 N10 86.88(7) . . ?
N1 Ni1 N10 87.49(8) . . ?
N2 Ni1 N10 86.53(8) . . ?
N7 Ni1 N10 78.50(8) . . ?
O1 Ni1 N3 93.92(8) . . ?
N1 Ni1 N3 97.52(8) . . ?
N2 Ni1 N3 91.96(9) . . ?
N7 Ni1 N3 96.59(8) . . ?
N10 Ni1 N3 174.90(8) . . ?
O3 Ni2 N4 91.22(8) . . ?
O3 Ni2 N5 169.21(8) . . ?
N4 Ni2 N5 96.73(8) . . ?
O3 Ni2 N10 83.42(7) . . ?
N4 Ni2 N10 166.90(8) . . ?
N5 Ni2 N10 87.26(8) . . ?
O3 Ni2 N6 94.22(8) . . ?
N4 Ni2 N6 97.21(8) . . ?
N5 Ni2 N6 92.02(9) . . ?
N10 Ni2 N6 95.11(8) . . ?
O3 Ni2 N7 87.27(8) . . ?
N4 Ni2 N7 89.34(8) . . ?
N5 Ni2 N7 85.54(8) . . ?
N10 Ni2 N7 78.51(8) . . ?
N6 Ni2 N7 173.25(8) . . ?
C1 O1 Ni1 128.59(16) . . ?
C2 O2 C7 116.3(2) . . ?
C18 O3 Ni2 128.32(16) . . ?
C19 O4 C24 116.2(2) . . ?
C9 N1 C10 114.4(2) . . ?
C9 N1 Ni1 123.44(18) . . ?
C10 N1 Ni1 121.78(16) . . ?
C13 N2 C12 110.0(2) . . ?
C13 N2 Ni1 115.54(18) . . ?
C12 N2 Ni1 120.61(16) . . ?
C13 N2 H2A 107.0(18) . . ?
C12 N2 H2A 110.7(18) . . ?
Ni1 N2 H2A 90.6(19) . . ?
C17 N3 C16 107.9(2) . . ?
C17 N3 C15 106.7(2) . . ?
C16 N3 C15 109.0(2) . . ?
C17 N3 Ni1 109.25(16) . . ?
C16 N3 Ni1 110.55(16) . . ?
C15 N3 Ni1 113.32(16) . . ?
C26 N4 C27 115.1(2) . . ?
C26 N4 Ni2 123.78(18) . . ?
C27 N4 Ni2 120.90(17) . . ?
C30 N5 C29 110.0(2) . . ?
C30 N5 Ni2 116.00(17) . . ?
C29 N5 Ni2 120.77(17) . . ?
C30 N5 H5A 104.7(19) . . ?
C29 N5 H5A 108.7(19) . . ?
Ni2 N5 H5A 93.8(19) . . ?
C34 N6 C33 107.1(2) . . ?
C34 N6 C32 108.6(2) . . ?
C33 N6 C32 106.5(2) . . ?
C34 N6 Ni2 111.42(17) . . ?
C33 N6 Ni2 108.51(16) . . ?
C32 N6 Ni2 114.31(15) . . ?
N8 N7 Ni1 133.87(17) . . ?
N8 N7 Ni2 123.79(17) . . ?
Ni1 N7 Ni2 100.99(8) . . ?
N9 N8 N7 179.3(3) . . ?
N11 N10 Ni2 133.22(17) . . ?
N11 N10 Ni1 124.75(17) . . ?
Ni2 N10 Ni1 101.99(9) . . ?
N12 N11 N10 179.5(3) . . ?
O1 C1 C6 124.1(2) . . ?
O1 C1 C2 119.4(2) . . ?
C6 C1 C2 116.4(2) . . ?
C3 C2 O2 117.1(2) . . ?
C3 C2 C1 121.6(2) . . ?
O2 C2 C1 121.2(2) . . ?
C2 C3 C4 122.0(2) . . ?
C2 C3 H3 119.0 . . ?
C4 C3 H3 119.0 . . ?
C5 C4 C3 117.3(2) . . ?
C5 C4 C8 122.6(3) . . ?
C3 C4 C8 120.1(2) . . ?
C4 C5 C6 122.5(2) . . ?
C4 C5 H5 118.8 . . ?
C6 C5 H5 118.8 . . ?
C5 C6 C1 120.2(2) . . ?
C5 C6 C9 115.8(2) . . ?
C1 C6 C9 123.9(2) . . ?
O2 C7 H7A 109.5 . . ?
O2 C7 H7B 109.5 . . ?
H7A C7 H7B 109.5 . . ?
O2 C7 H7C 109.5 . . ?
H7A C7 H7C 109.5 . . ?
H7B C7 H7C 109.5 . . ?
C4 C8 H8A 109.5 . . ?
C4 C8 H8B 109.5 . . ?
H8A C8 H8B 109.5 . . ?
C4 C8 H8C 109.5 . . ?
H8A C8 H8C 109.5 . . ?
H8B C8 H8C 109.5 . . ?
N1 C9 C6 128.2(2) . . ?
N1 C9 H9 115.9 . . ?
C6 C9 H9 115.9 . . ?
N1 C10 C11 113.7(2) . . ?
N1 C10 H10A 108.8 . . ?
C11 C10 H10A 108.8 . . ?
N1 C10 H10B 108.8 . . ?
C11 C10 H10B 108.8 . . ?
H10A C10 H10B 107.7 . . ?
C12 C11 C10 115.0(2) . . ?
C12 C11 H11A 108.5 . . ?
C10 C11 H11A 108.5 . . ?
C12 C11 H11B 108.5 . . ?
C10 C11 H11B 108.5 . . ?
H11A C11 H11B 107.5 . . ?
N2 C12 C11 113.6(2) . . ?
N2 C12 H12A 108.9 . . ?
C11 C12 H12A 108.9 . . ?
N2 C12 H12B 108.9 . . ?
C11 C12 H12B 108.9 . . ?
H12A C12 H12B 107.7 . . ?
N2 C13 C14 113.1(2) . . ?
N2 C13 H13A 109.0 . . ?
C14 C13 H13A 109.0 . . ?
N2 C13 H13B 109.0 . . ?
C14 C13 H13B 109.0 . . ?
H13A C13 H13B 107.8 . . ?
C15 C14 C13 114.9(2) . . ?
C15 C14 H14A 108.5 . . ?
C13 C14 H14A 108.5 . . ?
C15 C14 H14B 108.5 . . ?
C13 C14 H14B 108.5 . . ?
H14A C14 H14B 107.5 . . ?
N3 C15 C14 116.8(2) . . ?
N3 C15 H15A 108.1 . . ?
C14 C15 H15A 108.1 . . ?
N3 C15 H15B 108.1 . . ?
C14 C15 H15B 108.1 . . ?
H15A C15 H15B 107.3 . . ?
N3 C16 H16A 109.5 . . ?
N3 C16 H16B 109.5 . . ?
H16A C16 H16B 109.5 . . ?
N3 C16 H16C 109.5 . . ?
H16A C16 H16C 109.5 . . ?
H16B C16 H16C 109.5 . . ?
N3 C17 H17A 109.5 . . ?
N3 C17 H17B 109.5 . . ?
H17A C17 H17B 109.5 . . ?
N3 C17 H17C 109.5 . . ?
H17A C17 H17C 109.5 . . ?
H17B C17 H17C 109.5 . . ?
O3 C18 C23 124.6(2) . . ?
O3 C18 C19 119.6(2) . . ?
C23 C18 C19 115.9(2) . . ?
C20 C19 O4 117.0(2) . . ?
C20 C19 C18 122.0(2) . . ?
O4 C19 C18 120.8(2) . . ?
C19 C20 C21 121.7(3) . . ?
C19 C20 H20 119.1 . . ?
C21 C20 H20 119.1 . . ?
C22 C21 C20 117.5(2) . . ?
C22 C21 C25 122.0(3) . . ?
C20 C21 C25 120.5(3) . . ?
C21 C22 C23 122.5(3) . . ?
C21 C22 H22 118.8 . . ?
C23 C22 H22 118.8 . . ?
C18 C23 C22 120.5(2) . . ?
C18 C23 C26 123.8(2) . . ?
C22 C23 C26 115.6(2) . . ?
O4 C24 H24A 109.5 . . ?
O4 C24 H24B 109.5 . . ?
H24A C24 H24B 109.5 . . ?
O4 C24 H24C 109.5 . . ?
H24A C24 H24C 109.5 . . ?
H24B C24 H24C 109.5 . . ?
C21 C25 H25A 109.5 . . ?
C21 C25 H25B 109.5 . . ?
H25A C25 H25B 109.5 . . ?
C21 C25 H25C 109.5 . . ?
H25A C25 H25C 109.5 . . ?
H25B C25 H25C 109.5 . . ?
N4 C26 C23 128.2(2) . . ?
N4 C26 H26 115.9 . . ?
C23 C26 H26 115.9 . . ?
N4 C27 C28 113.4(2) . . ?
N4 C27 H27A 108.9 . . ?
C28 C27 H27A 108.9 . . ?
N4 C27 H27B 108.9 . . ?
C28 C27 H27B 108.9 . . ?
H27A C27 H27B 107.7 . . ?
C29 C28 C27 114.2(2) . . ?
C29 C28 H28A 108.7 . . ?
C27 C28 H28A 108.7 . . ?
C29 C28 H28B 108.7 . . ?
C27 C28 H28B 108.7 . . ?
H28A C28 H28B 107.6 . . ?
N5 C29 C28 113.4(2) . . ?
N5 C29 H29A 108.9 . . ?
C28 C29 H29A 108.9 . . ?
N5 C29 H29B 108.9 . . ?
C28 C29 H29B 108.9 . . ?
H29A C29 H29B 107.7 . . ?
N5 C30 C31 113.1(2) . . ?
N5 C30 H30A 109.0 . . ?
C31 C30 H30A 109.0 . . ?
N5 C30 H30B 109.0 . . ?
C31 C30 H30B 109.0 . . ?
H30A C30 H30B 107.8 . . ?
C32 C31 C30 115.4(2) . . ?
C32 C31 H31A 108.4 . . ?
C30 C31 H31A 108.4 . . ?
C32 C31 H31B 108.4 . . ?
C30 C31 H31B 108.4 . . ?
H31A C31 H31B 107.5 . . ?
N6 C32 C31 115.7(2) . . ?
N6 C32 H32A 108.4 . . ?
C31 C32 H32A 108.4 . . ?
N6 C32 H32B 108.4 . . ?
C31 C32 H32B 108.4 . . ?
H32A C32 H32B 107.4 . . ?
N6 C33 H33A 109.5 . . ?
N6 C33 H33B 109.5 . . ?
H33A C33 H33B 109.5 . . ?
N6 C33 H33C 109.5 . . ?
H33A C33 H33C 109.5 . . ?
H33B C33 H33C 109.5 . . ?
N6 C34 H34A 109.5 . . ?
N6 C34 H34B 109.5 . . ?
H34A C34 H34B 109.5 . . ?
N6 C34 H34C 109.5 . . ?
H34A C34 H34C 109.5 . . ?
H34B C34 H34C 109.5 . . ?

loop_
_geom_bond_atom_site_label_1
_geom_bond_atom_site_label_2
_geom_bond_distance
_geom_bond_site_symmetry_2
_geom_bond_publ_flag
Ni1 O1 2.0017(18) . ?
Ni1 N1 2.050(2) . ?
Ni1 N2 2.109(2) . ?
Ni1 N7 2.136(2) . ?
Ni1 N10 2.197(2) . ?
Ni1 N3 2.198(2) . ?
Ni2 O3 2.0047(18) . ?
Ni2 N4 2.046(2) . ?
Ni2 N5 2.109(2) . ?
Ni2 N10 2.120(2) . ?
Ni2 N6 2.202(2) . ?
Ni2 N7 2.212(2) . ?
O1 C1 1.302(3) . ?
O2 C2 1.383(3) . ?
O2 C7 1.434(3) . ?
O3 C18 1.299(3) . ?
O4 C19 1.392(3) . ?
O4 C24 1.434(3) . ?
N1 C9 1.288(3) . ?
N1 C10 1.478(3) . ?
N2 C13 1.478(3) . ?
N2 C12 1.488(3) . ?
N2 H2A 0.82(3) . ?
N3 C17 1.476(3) . ?
N3 C16 1.477(3) . ?
N3 C15 1.491(3) . ?
N4 C26 1.290(3) . ?
N4 C27 1.473(3) . ?
N5 C30 1.477(3) . ?
N5 C29 1.486(3) . ?
N5 H5A 0.78(3) . ?
N6 C34 1.474(3) . ?
N6 C33 1.478(3) . ?
N6 C32 1.492(3) . ?
N7 N8 1.191(3) . ?
N8 N9 1.160(3) . ?
N10 N11 1.189(3) . ?
N11 N12 1.158(3) . ?
C1 C6 1.418(3) . ?
C1 C2 1.423(4) . ?
C2 C3 1.378(4) . ?
C3 C4 1.403(4) . ?
C3 H3 0.9500 . ?
C4 C5 1.373(4) . ?
C4 C8 1.518(3) . ?
C5 C6 1.415(3) . ?
C5 H5 0.9500 . ?
C6 C9 1.450(3) . ?
C7 H7A 0.9800 . ?
C7 H7B 0.9800 . ?
C7 H7C 0.9800 . ?
C8 H8A 0.9800 . ?
C8 H8B 0.9800 . ?
C8 H8C 0.9800 . ?
C9 H9 0.9500 . ?
C10 C11 1.526(3) . ?
C10 H10A 0.9900 . ?
C10 H10B 0.9900 . ?
C11 C12 1.509(4) . ?
C11 H11A 0.9900 . ?
C11 H11B 0.9900 . ?
C12 H12A 0.9900 . ?
C12 H12B 0.9900 . ?
C13 C14 1.520(4) . ?
C13 H13A 0.9900 . ?
C13 H13B 0.9900 . ?
C14 C15 1.516(4) . ?
C14 H14A 0.9900 . ?
C14 H14B 0.9900 . ?
C15 H15A 0.9900 . ?
C15 H15B 0.9900 . ?
C16 H16A 0.9800 . ?
C16 H16B 0.9800 . ?
C16 H16C 0.9800 . ?
C17 H17A 0.9800 . ?
C17 H17B 0.9800 . ?
C17 H17C 0.9800 . ?
C18 C23 1.415(3) . ?
C18 C19 1.431(4) . ?
C19 C20 1.378(4) . ?
C20 C21 1.401(4) . ?
C20 H20 0.9500 . ?
C21 C22 1.372(4) . ?
C21 C25 1.518(4) . ?
C22 C23 1.416(3) . ?
C22 H22 0.9500 . ?
C23 C26 1.444(4) . ?
C24 H24A 0.9800 . ?
C24 H24B 0.9800 . ?
C24 H24C 0.9800 . ?
C25 H25A 0.9800 . ?
C25 H25B 0.9800 . ?
C25 H25C 0.9800 . ?
C26 H26 0.9500 . ?
C27 C28 1.532(4) . ?
C27 H27A 0.9900 . ?
C27 H27B 0.9900 . ?
C28 C29 1.512(4) . ?
C28 H28A 0.9900 . ?
C28 H28B 0.9900 . ?
C29 H29A 0.9900 . ?
C29 H29B 0.9900 . ?
C30 C31 1.523(4) . ?
C30 H30A 0.9900 . ?
C30 H30B 0.9900 . ?
C31 C32 1.523(4) . ?
C31 H31A 0.9900 . ?
C31 H31B 0.9900 . ?
C32 H32A 0.9900 . ?
C32 H32B 0.9900 . ?
C33 H33A 0.9800 . ?
C33 H33B 0.9800 . ?
C33 H33C 0.9800 . ?
C34 H34A 0.9800 . ?
C34 H34B 0.9800 . ?
C34 H34C 0.9800 . ?

loop_
_geom_hbond_atom_site_label_D
_geom_hbond_atom_site_label_H
_geom_hbond_atom_site_label_A
_geom_hbond_distance_DH
_geom_hbond_distance_HA
_geom_hbond_distance_DA
_geom_hbond_angle_DHA
_geom_hbond_site_symmetry_A
_geom_hbond_publ_flag
N2 H2A O3 0.82(3) 2.20(3) 2.991(3) 161(2) . yes
N2 H2A N10 0.82(3) 2.47(3) 2.952(3) 118(2) . yes
N5 H5A O1 0.78(3) 2.24(3) 2.986(3) 161(2) . yes
N5 H5A N7 0.78(3) 2.50(2) 2.935(3) 116(2) . yes
C7 H7C O1 0.98 2.39 2.886(3) 110.8 . yes
C9 H9 N12 0.95 2.42 3.355(4) 168.7 3_656 yes
C11 H11B N11 0.99 2.50 3.332(3) 141.8 . yes
C11 H11B N12 0.99 2.69 3.560(4) 147.4 . yes
C13 H13A N7 0.99 2.60 3.166(3) 116.5 . yes
C13 H13A N8 0.99 2.51 3.297(4) 136.5 . yes
C15 H15B N8 0.99 2.50 3.263(3) 134.0 . yes
C15 H15B N9 0.99 2.57 3.510(4) 159.4 . yes
C24 H24A O3 0.98 2.36 2.889(3) 113.2 . yes
C26 H26 N12 0.95 2.64 3.552(4) 159.8 2_556 yes
C28 H28A N8 0.99 2.55 3.402(4) 143.6 . yes
C30 H30B N10 0.99 2.60 3.152(3) 115.5 . yes
C30 H30B N11 0.99 2.65 3.401(3) 133.2 . yes
C32 H32A N11 0.99 2.48 3.240(3) 133.2 . yes
C32 H32A N12 0.99 2.54 3.485(4) 159.8 . yes
C33 H33C N9 0.98 2.53 3.497(4) 168.4 2_546 yes
